data_2020169
loop_
_publ_author_name
'Aoyama, T.'
'Saito, Y.'
'Ohba, S.'

_publ_section_title
;
 Structures of cadmium magnesium tetranitrite dihydrate, cadmiun calcium
 tetranitrite tetrahydrate and cadmium strontium tetranitrite
 tetrahydrate.
;
_journal_name_full 'Acta Crystallographica C (39,1983-)'
_journal_page_first 1703
_journal_page_last 1707
_journal_volume 44
_journal_year 1988
_chemical_formula_sum 'Ca Cd H8 N4 O12'
_chemical_name_systematic 'Cd Ca (N O2)4 (H2 O)4'
_space_group_IT_number 154
_symmetry_space_group_name_Hall 'P 32 2"'
_symmetry_space_group_name_H-M 'P 32 2 1'
_cell_angle_alpha 90
_cell_angle_beta 90
_cell_angle_gamma 120
_cell_formula_units_Z 3
_cell_length_a 7.5003
_cell_length_b 7.5003
_cell_length_c 18.413
_cell_volume 897.041
_citation_journal_id_ASTM ACSCEE
_cod_data_source_file Aoyama_ACSCEE_1988_965.cif
_cod_data_source_block H8Ca1Cd1N4O12
_cod_depositor_comments
;
 Marking attached hydrogen atoms.

 Antanas Vaitkus,
 2017-03-27
;
_cod_original_cell_volume 897.0413
_cod_original_formula_sum 'H8 Ca1 Cd1 N4 O12'
_cod_database_code 2020169

loop_
_symmetry_equiv_pos_as_xyz
x,y,z
-y,x-y,z+2/3
-x+y,-x,z+1/3
y,x,-z
-x,-x+y,-z+2/3
x-y,-y,-z+1/3

loop_
_atom_site_label
_atom_site_type_symbol
_atom_site_fract_x
_atom_site_fract_y
_atom_site_fract_z
_atom_site_occupancy
_atom_site_U_iso_or_equiv
_atom_site_attached_hydrogens
O2 O-2 -0.1234 -0.2773 -0.2391 1 0.0 0
O1 O-2 -0.3395 -0.1879 -0.2682 1 0.0 0
O5 O-2 -0.2528 -0.524 -0.0788 1 0.0 2
N2 N+3 0.253 0.2838 -0.2314 1 0.0 0
Cd1 Cd+2 -0.03799 0 -0.3333 1 0.0 0
Ca1 Ca+2 0 -0.4876 -0.1667 1 0.0 0
O4 O-2 0.0789 0.2654 -0.2398 1 0.0 0
N1 N+3 -0.3005 -0.3058 -0.2294 1 0.0 0
O6 O-2 -0.3088 -0.7514 -0.2247 1 0.0 2
O3 O-2 0.286 0.1663 -0.2729 1 0.0 0
